data_7050485
loop_
_publ_author_name
'Cameron Jones'
'Stephen Bruce'
'David E. Hibbs'
'Jon Steed'
'Ryan C. Thomas'
'Thomas C. WIlliams'

_publ_section_title
;
The synthesis and structural characterisation of
2-arsa- and 2-stiba-1,3-dionato complexes of s- and p-block elements
;
_journal_name_full 'New Journal of Chemistry'
_journal_paper_doi 10.1039/b210043f
_journal_year 2003
_chemical_formula_sum 'C36 H40 As2 Na2 O8'
_chemical_formula_weight 796.50
_space_group_IT_number 14
_symmetry_cell_setting monoclinic
_symmetry_space_group_name_Hall '-P 2yn'
_symmetry_space_group_name_H-M 'P 1 21/n 1'
_cell_angle_alpha 90.00
_cell_angle_beta 103.446(10)
_cell_angle_gamma 90.00
_cell_formula_units_Z 2
_cell_length_a 12.5803(10)
_cell_length_b 7.6097(7)
_cell_length_c 19.678(2)
_cell_measurement_temperature 150(2)
_cell_volume 1832.2(3)
_diffrn_ambient_temperature 150(2)
_exptl_crystal_density_diffrn 1.444
_cod_depositor_comments
;

2024-04-03
Z value and formula fixed to values more according to usual
chemical conventions.                 miguel
;
_cod_original_formula_sum 'C18 H20 As Na O4'
_cod_original_formula_weight 398.25
_cod_original_formula_units_Z 4
_cod_original_sg_symbol_H-M 'P 21/n'
_cod_database_code 7050485

loop_
_symmetry_equiv_pos_as_xyz
'x, y, z'
'-x+1/2, y+1/2, -z+1/2'
'-x, -y, -z'
'x-1/2, -y-1/2, z-1/2'

loop_
_atom_site_label
_atom_site_type_symbol
_atom_site_fract_x
_atom_site_fract_y
_atom_site_fract_z
_atom_site_U_iso_or_equiv
_atom_site_adp_type
_atom_site_occupancy
_atom_site_symmetry_multiplicity
_atom_site_calc_flag
_atom_site_refinement_flags
_atom_site_disorder_assembly
_atom_site_disorder_group
Na1 Na -0.06575(15) 0.6813(3) 0.00906(8) 0.0683(6) Uani 1 1 d . . .
As1 As -0.13479(3) 0.41060(5) -0.203218(16) 0.03263(14) Uani 1 1 d . A .
O1 O 0.0809(2) 0.3613(4) -0.11701(13) 0.0510(8) Uani 1 1 d . . .
O2 O -0.1045(2) 0.4208(4) -0.05528(12) 0.0499(8) Uani 1 1 d . . .
O3 O -0.0309(7) 0.921(3) -0.0742(4) 0.055(5) Uani 0.52(3) 1 d P A 1
O3' O -0.0466(8) 0.818(3) -0.0884(6) 0.041(4) Uani 0.48(3) 1 d P A 2
O4 O -0.2187(2) 0.8483(5) -0.03315(15) 0.0586(8) Uani 1 1 d . A .
C1 C 0.0229(3) 0.3863(5) -0.17651(17) 0.0317(8) Uani 1 1 d . . .
C2 C 0.0780(3) 0.3811(4) -0.23643(17) 0.0281(7) Uani 1 1 d . . .
C3 C 0.0347(3) 0.4662(5) -0.29962(17) 0.0319(8) Uani 1 1 d . . .
H3 H -0.0291 0.5320 -0.3050 0.038 Uiso 1 1 calc R . .
C4 C 0.0864(3) 0.4526(6) -0.35420(19) 0.0394(9) Uani 1 1 d . . .
H4 H 0.0572 0.5091 -0.3963 0.047 Uiso 1 1 calc R . .
C5 C 0.1809(3) 0.3560(6) -0.3464(2) 0.0440(10) Uani 1 1 d . . .
H5 H 0.2145 0.3460 -0.3836 0.053 Uiso 1 1 calc R . .
C6 C 0.2262(3) 0.2738(5) -0.2839(2) 0.0437(10) Uani 1 1 d . . .
H6 H 0.2907 0.2101 -0.2786 0.052 Uiso 1 1 calc R . .
C7 C 0.1745(3) 0.2871(5) -0.22905(18) 0.0358(8) Uani 1 1 d . . .
H7 H 0.2049 0.2322 -0.1868 0.043 Uiso 1 1 calc R . .
C8 C -0.1699(3) 0.4212(5) -0.11365(17) 0.0347(8) Uani 1 1 d . . .
C9 C -0.2888(3) 0.4225(5) -0.11343(18) 0.0325(8) Uani 1 1 d . A .
C10 C -0.3696(3) 0.4721(5) -0.1722(2) 0.0424(9) Uani 1 1 d . . .
H10 H -0.3496 0.5066 -0.2128 0.051 Uiso 1 1 calc R A .
C11 C -0.4784(3) 0.4702(6) -0.1702(2) 0.0483(10) Uani 1 1 d . A .
H11 H -0.5314 0.5049 -0.2092 0.058 Uiso 1 1 calc R . .
C12 C -0.5090(4) 0.4165(6) -0.1100(2) 0.0494(10) Uani 1 1 d . . .
H12 H -0.5825 0.4133 -0.1090 0.059 Uiso 1 1 calc R A .
C13 C -0.4309(4) 0.3684(6) -0.0524(2) 0.0499(11) Uani 1 1 d . A .
H13 H -0.4515 0.3334 -0.0120 0.060 Uiso 1 1 calc R . .
C14 C -0.3215(3) 0.3712(5) -0.0536(2) 0.0421(10) Uani 1 1 d . . .
H14 H -0.2692 0.3384 -0.0139 0.050 Uiso 1 1 calc R A .
C15 C -0.3169(3) 0.8363(6) -0.0113(2) 0.0508(10) Uani 1 1 d . . .
H15A H -0.3436 0.9523 -0.0056 0.076 Uiso 1 1 calc R A .
H15B H -0.3044 0.7746 0.0324 0.076 Uiso 1 1 calc R . .
H15C H -0.3700 0.7739 -0.0458 0.076 Uiso 1 1 calc R . .
C16 C -0.2255(4) 0.9325(6) -0.0948(2) 0.0517(11) Uani 1 1 d . . .
H16A H -0.2499 1.0520 -0.0904 0.062 Uiso 1 1 calc R A .
H16B H -0.2807 0.8748 -0.1304 0.062 Uiso 1 1 calc R . .
C17 C -0.1240(4) 0.9387(7) -0.1184(3) 0.0636(14) Uani 1 1 d . A .
H17A H -0.1283 0.8480 -0.1535 0.076 Uiso 1 1 calc R B 1
H17B H -0.1223 1.0505 -0.1417 0.076 Uiso 1 1 calc R B 1
C18 C 0.0561(4) 0.8606(8) -0.1076(3) 0.0726(16) Uani 1 1 d . . .
H18A H 0.1258 0.8740 -0.0755 0.109 Uiso 1 1 calc R A 1
H18B H 0.0544 0.9296 -0.1486 0.109 Uiso 1 1 calc R A 1
H18C H 0.0446 0.7392 -0.1204 0.109 Uiso 1 1 calc R A 1

loop_
_atom_site_aniso_label
_atom_site_aniso_U_11
_atom_site_aniso_U_22
_atom_site_aniso_U_33
_atom_site_aniso_U_23
_atom_site_aniso_U_13
_atom_site_aniso_U_12
Na1 0.0637(11) 0.1148(16) 0.0273(8) 0.0195(9) 0.0123(7) 0.0580(12)
As1 0.0315(2) 0.0440(2) 0.02295(19) 0.00076(17) 0.00730(13) 0.00041(19)
O1 0.0446(16) 0.081(2) 0.0261(13) 0.0097(13) 0.0058(11) 0.0216(15)
O2 0.0469(16) 0.076(2) 0.0268(12) 0.0079(14) 0.0092(11) 0.0283(15)
O3 0.045(4) 0.085(13) 0.036(3) -0.006(4) 0.010(3) 0.004(5)
O3' 0.044(4) 0.046(8) 0.032(4) 0.008(4) 0.010(3) 0.007(4)
O4 0.0344(15) 0.085(2) 0.0555(18) 0.0271(17) 0.0093(13) 0.0138(16)
C1 0.0349(18) 0.033(2) 0.0251(16) 0.0043(14) 0.0034(14) 0.0059(15)
C2 0.0279(16) 0.028(2) 0.0272(16) 0.0032(13) 0.0048(13) -0.0016(14)
C3 0.0243(16) 0.038(2) 0.0323(18) 0.0057(15) 0.0041(14) -0.0014(15)
C4 0.0341(19) 0.056(3) 0.0293(18) 0.0073(17) 0.0100(15) -0.0048(18)
C5 0.036(2) 0.059(3) 0.041(2) 0.0038(19) 0.0178(17) -0.0013(19)
C6 0.033(2) 0.047(2) 0.055(2) 0.002(2) 0.0167(17) 0.0086(18)
C7 0.0320(18) 0.038(2) 0.0358(18) 0.0051(16) 0.0053(15) 0.0068(17)
C8 0.043(2) 0.0346(19) 0.0273(17) 0.0060(16) 0.0093(15) 0.0109(18)
C9 0.0395(19) 0.0261(18) 0.0340(17) 0.0045(15) 0.0126(15) 0.0096(16)
C10 0.046(2) 0.047(2) 0.038(2) 0.0082(18) 0.0161(17) 0.0121(19)
C11 0.038(2) 0.050(2) 0.059(3) 0.006(2) 0.0158(19) 0.0066(19)
C12 0.048(2) 0.048(2) 0.059(3) -0.009(2) 0.025(2) -0.004(2)
C13 0.061(3) 0.050(3) 0.048(2) -0.0011(19) 0.031(2) -0.004(2)
C14 0.056(2) 0.041(2) 0.0331(19) 0.0005(16) 0.0177(18) 0.0060(19)
C15 0.040(2) 0.058(3) 0.057(3) -0.003(2) 0.0165(19) 0.008(2)
C16 0.048(2) 0.059(3) 0.044(2) 0.016(2) 0.0044(19) 0.012(2)
C17 0.060(3) 0.065(3) 0.068(3) 0.030(3) 0.020(3) 0.014(3)
C18 0.053(3) 0.110(5) 0.063(3) 0.014(3) 0.030(2) 0.011(3)

loop_
_geom_bond_atom_site_label_1
_geom_bond_atom_site_label_2
_geom_bond_distance
_geom_bond_site_symmetry_2
_geom_bond_publ_flag
Na1 O1 2.201(3) 3_565 ?
Na1 O3' 2.243(7) . ?
Na1 O2 2.261(3) 3_565 ?
Na1 O4 2.295(3) . ?
Na1 O2 2.342(4) . ?
Na1 O3 2.554(17) . ?
Na1 Na1 3.279(4) 3_565 ?
As1 C8 1.916(3) . ?
As1 C1 1.939(3) . ?
O1 C1 1.242(4) . ?
O1 Na1 2.201(3) 3_565 ?
O2 C8 1.248(4) . ?
O2 Na1 2.261(3) 3_565 ?
O3 C17 1.293(8) . ?
O3 C18 1.473(10) . ?
O3' C17 1.367(10) . ?
O4 C16 1.357(5) . ?
O4 C15 1.402(4) . ?
C1 C2 1.501(4) . ?
C2 C7 1.386(5) . ?
C2 C3 1.396(5) . ?
C3 C4 1.383(5) . ?
C4 C5 1.376(6) . ?
C5 C6 1.379(5) . ?
C6 C7 1.388(5) . ?
C8 C9 1.496(5) . ?
C9 C14 1.391(5) . ?
C9 C10 1.403(5) . ?
C10 C11 1.379(5) . ?
C11 C12 1.389(6) . ?
C12 C13 1.367(6) . ?
C13 C14 1.382(6) . ?
C16 C17 1.458(6) . ?
